data_7112499
loop_
_publ_author_name
'Cojocaru, O. Andreea'
'Bica, Katharina'
'Gurau, Gabriela'
'Narita, Asako'
'McCrary, Parker D.'
'Shamshina, Julia L.'
'Barber, Patrick S.'
'Rogers, Robin D.'

_publ_section_title
;
 Prodrug ionic liquids: functionalizing neutral active pharmaceutical
 ingredients to take advantage of the ionic liquid form
;
_journal_issue 3
_journal_name_full MedChemComm
_journal_page_first 559
_journal_paper_doi 10.1039/c3md20359j
_journal_volume 4
_journal_year 2013
_chemical_formula_sum 'C22 H37 Cl N O3 P'
_chemical_formula_weight 429.95
_chemical_name_systematic
;
?
;
_space_group_IT_number 14
_symmetry_cell_setting monoclinic
_symmetry_space_group_name_Hall '-P 2yn'
_symmetry_space_group_name_H-M 'P 1 21/n 1'
_atom_sites_solution_hydrogens geom
_atom_sites_solution_primary direct
_atom_sites_solution_secondary difmap
_audit_creation_method SHELXL-97
_cell_angle_alpha 90.00
_cell_angle_beta 102.6940(10)
_cell_angle_gamma 90.00
_cell_formula_units_Z 4
_cell_length_a 9.5949(7)
_cell_length_b 14.3513(10)
_cell_length_c 17.5913(13)
_cell_measurement_reflns_used 3685
_cell_measurement_temperature 173(2)
_cell_measurement_theta_max 23.24
_cell_measurement_theta_min 3.05
_cell_volume 2363.1(3)
_computing_cell_refinement 'Bruker SAINT'
_computing_data_collection 'Bruker APEX2'
_computing_data_reduction 'Bruker SAINT'
_computing_molecular_graphics 'Bruker SHELXTL'
_computing_publication_material 'Bruker SHELXTL'
_computing_structure_refinement 'SHELXL-97 (Sheldrick, 2008)'
_computing_structure_solution 'SHELXS-97 (Sheldrick, 2008)'
_diffrn_ambient_temperature 173(2)
_diffrn_measured_fraction_theta_full 0.999
_diffrn_measured_fraction_theta_max 0.999
_diffrn_measurement_device_type 'Bruker APEX-II CCD'
_diffrn_measurement_method '\f and \w scans'
_diffrn_radiation_monochromator graphite
_diffrn_radiation_source 'fine-focus sealed tube'
_diffrn_radiation_type MoK\a
_diffrn_radiation_wavelength 0.71073
_diffrn_reflns_av_R_equivalents 0.0284
_diffrn_reflns_av_sigmaI/netI 0.0293
_diffrn_reflns_limit_h_max 10
_diffrn_reflns_limit_h_min -10
_diffrn_reflns_limit_k_max 15
_diffrn_reflns_limit_k_min -11
_diffrn_reflns_limit_l_max 19
_diffrn_reflns_limit_l_min -16
_diffrn_reflns_number 11639
_diffrn_reflns_theta_full 23.26
_diffrn_reflns_theta_max 23.26
_diffrn_reflns_theta_min 1.85
_exptl_absorpt_coefficient_mu 0.251
_exptl_absorpt_correction_T_max 0.7449
_exptl_absorpt_correction_T_min 0.6772
_exptl_absorpt_correction_type multi-scan
_exptl_absorpt_process_details 'Bruker AXScale'
_exptl_crystal_colour colorless
_exptl_crystal_density_diffrn 1.208
_exptl_crystal_density_method 'not measured'
_exptl_crystal_description shard
_exptl_crystal_F_000 928
_exptl_crystal_size_max 0.17
_exptl_crystal_size_mid 0.09
_exptl_crystal_size_min 0.07
_refine_diff_density_max 0.974
_refine_diff_density_min -0.319
_refine_diff_density_rms 0.049
_refine_ls_extinction_method none
_refine_ls_goodness_of_fit_ref 1.030
_refine_ls_hydrogen_treatment constr
_refine_ls_matrix_type full
_refine_ls_number_parameters 253
_refine_ls_number_reflns 3395
_refine_ls_number_restraints 0
_refine_ls_restrained_S_all 1.030
_refine_ls_R_factor_all 0.0602
_refine_ls_R_factor_gt 0.0462
_refine_ls_shift/su_max 0.000
_refine_ls_shift/su_mean 0.000
_refine_ls_structure_factor_coef Fsqd
_refine_ls_weighting_details 'calc w=1/[\s^2^(Fo^2^)+(0.0522P)^2^+2.5224P] where P=(Fo^2^+2Fc^2^)/3'
_refine_ls_weighting_scheme calc
_refine_ls_wR_factor_gt 0.1105
_refine_ls_wR_factor_ref 0.1192
_reflns_number_gt 2732
_reflns_number_total 3395
_reflns_threshold_expression >2sigma(I)
_cod_data_source_file c3md20359j.txt
_cod_data_source_block 2_OAC_RDR_[5]
_cod_depositor_comments
;
The following automatic conversions were performed:

'_symmetry_cell_setting' value 'Monoclinic' changed to 'monoclinic'
according to
/usr/data/users/saulius/automatic-downloads/retrospective/RSC/lib/dictionaries/cif_core.dic
dictionary named 'cif_core.dic' version 2.4.2 from 2011-04-26.

Automatic conversion script
Id: cif_fix_values 2281 2013-09-26 08:29:07Z andrius 
;
_cod_original_sg_symbol_H-M P2(1)/n
_cod_database_code 7112499

loop_
_symmetry_equiv_pos_as_xyz
'x, y, z'
'-x+1/2, y+1/2, -z+1/2'
'-x, -y, -z'
'x-1/2, -y-1/2, z-1/2'

loop_
_atom_site_label
_atom_site_type_symbol
_atom_site_fract_x
_atom_site_fract_y
_atom_site_fract_z
_atom_site_U_iso_or_equiv
_atom_site_adp_type
_atom_site_occupancy
_atom_site_symmetry_multiplicity
_atom_site_calc_flag
_atom_site_refinement_flags
Cl1 Cl 0.53860(7) -0.13265(5) -0.25979(4) 0.0370(2) Uani 1 1 d .
P1 P 0.21013(8) 0.36169(5) 0.16067(4) 0.0309(2) Uani 1 1 d .
O1 O 0.35148(19) 0.22184(14) -0.00091(12) 0.0381(5) Uani 1 1 d .
O2 O 0.1246(2) 0.25806(17) 0.00428(13) 0.0505(6) Uani 1 1 d .
O3 O 0.0920(2) 0.07662(17) -0.35879(14) 0.0559(7) Uani 1 1 d .
N1 N 0.2913(2) 0.02084(16) -0.27756(14) 0.0317(6) Uani 1 1 d .
H0A H 0.3621 -0.0187 -0.2755 0.038 Uiso 1 1 calc R
C1 C 0.3199(3) 0.2930(2) 0.11165(17) 0.0332(7) Uani 1 1 d .
H1A H 0.4033 0.3312 0.1065 0.040 Uiso 1 1 calc R
H1B H 0.3566 0.2391 0.1452 0.040 Uiso 1 1 calc R
C2 C 0.2498(3) 0.25708(19) 0.03260(18) 0.0328(7) Uani 1 1 d .
C3 C 0.3212(3) 0.1733(2) -0.07247(17) 0.0314(7) Uani 1 1 d .
C4 C 0.4116(3) 0.0992(2) -0.07519(18) 0.0352(7) Uani 1 1 d .
H4A H 0.4818 0.0823 -0.0303 0.042 Uiso 1 1 calc R
C5 C 0.3991(3) 0.0499(2) -0.14360(17) 0.0330(7) Uani 1 1 d .
H5A H 0.4607 -0.0014 -0.1457 0.040 Uiso 1 1 calc R
C6 C 0.2967(3) 0.07473(19) -0.20973(17) 0.0292(7) Uani 1 1 d .
C7 C 0.2090(3) 0.15082(19) -0.20578(17) 0.0328(7) Uani 1 1 d .
H7A H 0.1406 0.1695 -0.2508 0.039 Uiso 1 1 calc R
C8 C 0.2203(3) 0.1995(2) -0.13683(17) 0.0345(7) Uani 1 1 d .
H8A H 0.1587 0.2507 -0.1341 0.041 Uiso 1 1 calc R
C9 C 0.1922(3) 0.0220(2) -0.34502(18) 0.0351(7) Uani 1 1 d .
C10 C 0.2110(4) -0.0506(2) -0.40338(18) 0.0455(8) Uani 1 1 d .
H10A H 0.1344 -0.0446 -0.4502 0.068 Uiso 1 1 calc R
H10B H 0.2073 -0.1127 -0.3808 0.068 Uiso 1 1 calc R
H10C H 0.3037 -0.0418 -0.4172 0.068 Uiso 1 1 calc R
C11 C 0.1550(3) 0.4685(2) 0.10986(18) 0.0355(7) Uani 1 1 d .
H11A H 0.1081 0.4529 0.0554 0.043 Uiso 1 1 calc R
H11B H 0.0820 0.4980 0.1340 0.043 Uiso 1 1 calc R
C12 C 0.2715(3) 0.5404(2) 0.10794(18) 0.0376(7) Uani 1 1 d .
H12A H 0.3157 0.5597 0.1619 0.045 Uiso 1 1 calc R
H12B H 0.3467 0.5116 0.0851 0.045 Uiso 1 1 calc R
C13 C 0.2125(4) 0.6256(2) 0.0605(2) 0.0491(9) Uani 1 1 d .
H13A H 0.1646 0.6057 0.0073 0.059 Uiso 1 1 calc R
H13B H 0.1397 0.6554 0.0846 0.059 Uiso 1 1 calc R
C14 C 0.3269(4) 0.6967(3) 0.0549(2) 0.0669(11) Uani 1 1 d .
H14A H 0.2832 0.7499 0.0237 0.100 Uiso 1 1 calc R
H14B H 0.3984 0.6680 0.0302 0.100 Uiso 1 1 calc R
H14C H 0.3730 0.7181 0.1073 0.100 Uiso 1 1 calc R
C15 C 0.3244(3) 0.3793(3) 0.25468(17) 0.0448(8) Uani 1 1 d .
H15A H 0.3627 0.3179 0.2751 0.054 Uiso 1 1 calc R
H15B H 0.4065 0.4179 0.2481 0.054 Uiso 1 1 calc R
C16 C 0.2582(4) 0.4243(3) 0.31423(19) 0.0496(9) Uani 1 1 d .
H16A H 0.1823 0.3833 0.3256 0.060 Uiso 1 1 calc R
H16B H 0.2134 0.4837 0.2933 0.060 Uiso 1 1 calc R
C17 C 0.3688(4) 0.4433(3) 0.38980(18) 0.0542(10) Uani 1 1 d .
H17A H 0.4079 0.3836 0.4135 0.065 Uiso 1 1 calc R
H17B H 0.4486 0.4804 0.3783 0.065 Uiso 1 1 calc R
C18 C 0.2994(4) 0.4955(3) 0.4455(2) 0.0600(10) Uani 1 1 d .
H18A H 0.3700 0.5073 0.4940 0.090 Uiso 1 1 calc R
H18B H 0.2206 0.4584 0.4568 0.090 Uiso 1 1 calc R
H18C H 0.2623 0.5550 0.4221 0.090 Uiso 1 1 calc R
C19 C 0.0487(3) 0.3026(2) 0.16866(18) 0.0359(7) Uani 1 1 d .
H19A H 0.0048 0.3375 0.2060 0.043 Uiso 1 1 calc R
H19B H -0.0188 0.3051 0.1173 0.043 Uiso 1 1 calc R
C20 C 0.0650(3) 0.2017(2) 0.1946(2) 0.0437(8) Uani 1 1 d .
H20A H 0.1455 0.1964 0.2405 0.052 Uiso 1 1 calc R
H20B H 0.0879 0.1633 0.1523 0.052 Uiso 1 1 calc R
C21 C -0.0703(3) 0.1644(3) 0.2156(2) 0.0507(9) Uani 1 1 d .
H21A H -0.0547 0.0983 0.2312 0.061 Uiso 1 1 calc R
H21B H -0.0871 0.1993 0.2613 0.061 Uiso 1 1 calc R
C22 C -0.2026(4) 0.1709(3) 0.1511(2) 0.0678(11) Uani 1 1 d .
H22A H -0.2847 0.1464 0.1695 0.102 Uiso 1 1 calc R
H22B H -0.1890 0.1344 0.1062 0.102 Uiso 1 1 calc R
H22C H -0.2202 0.2362 0.1356 0.102 Uiso 1 1 calc R

loop_
_atom_site_aniso_label
_atom_site_aniso_U_11
_atom_site_aniso_U_22
_atom_site_aniso_U_33
_atom_site_aniso_U_23
_atom_site_aniso_U_13
_atom_site_aniso_U_12
Cl1 0.0343(4) 0.0312(4) 0.0438(5) -0.0017(3) 0.0053(3) 0.0041(3)
P1 0.0330(4) 0.0340(4) 0.0258(4) -0.0024(3) 0.0064(3) -0.0043(3)
O1 0.0311(11) 0.0430(13) 0.0410(13) -0.0102(10) 0.0093(9) 0.0034(9)
O2 0.0319(12) 0.0764(17) 0.0417(13) -0.0147(12) 0.0049(10) 0.0034(11)
O3 0.0495(14) 0.0545(15) 0.0552(15) -0.0104(12) -0.0068(11) 0.0217(12)
N1 0.0295(12) 0.0288(13) 0.0373(15) 0.0016(11) 0.0081(11) 0.0064(10)
C1 0.0319(15) 0.0309(16) 0.0371(17) 0.0031(13) 0.0085(13) -0.0002(13)
C2 0.0336(17) 0.0260(16) 0.0400(18) 0.0021(13) 0.0106(14) 0.0004(12)
C3 0.0310(15) 0.0305(16) 0.0343(17) -0.0024(13) 0.0104(13) -0.0008(13)
C4 0.0303(15) 0.0366(17) 0.0373(18) 0.0024(14) 0.0044(13) 0.0033(13)
C5 0.0277(15) 0.0311(16) 0.0413(18) 0.0018(14) 0.0101(13) 0.0055(12)
C6 0.0275(14) 0.0259(16) 0.0362(17) 0.0015(13) 0.0116(13) -0.0024(12)
C7 0.0291(15) 0.0303(16) 0.0375(18) 0.0027(14) 0.0040(13) 0.0016(13)
C8 0.0310(15) 0.0288(16) 0.0445(19) 0.0005(14) 0.0102(14) 0.0042(12)
C9 0.0335(16) 0.0339(17) 0.0374(18) 0.0029(14) 0.0070(14) 0.0016(14)
C10 0.053(2) 0.045(2) 0.0377(18) -0.0013(16) 0.0071(15) 0.0093(16)
C11 0.0373(16) 0.0307(16) 0.0389(18) -0.0036(14) 0.0089(14) 0.0016(13)
C12 0.0422(17) 0.0311(17) 0.0383(18) -0.0038(14) 0.0061(14) -0.0046(14)
C13 0.053(2) 0.0349(19) 0.058(2) 0.0051(16) 0.0109(17) 0.0040(15)
C14 0.082(3) 0.043(2) 0.072(3) 0.013(2) 0.008(2) -0.011(2)
C15 0.0416(18) 0.060(2) 0.0317(18) -0.0028(16) 0.0065(14) -0.0096(16)
C16 0.0481(19) 0.053(2) 0.048(2) -0.0056(17) 0.0098(16) -0.0015(16)
C17 0.048(2) 0.081(3) 0.0335(19) -0.0140(18) 0.0077(16) -0.0163(19)
C18 0.050(2) 0.073(3) 0.054(2) -0.014(2) 0.0047(18) -0.0030(19)
C19 0.0322(15) 0.0421(18) 0.0329(17) 0.0003(14) 0.0061(13) -0.0031(13)
C20 0.0412(17) 0.0405(19) 0.052(2) 0.0080(16) 0.0151(15) -0.0018(14)
C21 0.0461(19) 0.050(2) 0.059(2) 0.0148(17) 0.0174(17) -0.0045(16)
C22 0.053(2) 0.064(3) 0.085(3) 0.012(2) 0.012(2) -0.017(2)

loop_
_atom_type_symbol
_atom_type_description
_atom_type_scat_dispersion_real
_atom_type_scat_dispersion_imag
_atom_type_scat_source
C C 0.0033 0.0016 'International Tables Vol C Tables 4.2.6.8 and 6.1.1.4'
H H 0.0000 0.0000 'International Tables Vol C Tables 4.2.6.8 and 6.1.1.4'
N N 0.0061 0.0033 'International Tables Vol C Tables 4.2.6.8 and 6.1.1.4'
O O 0.0106 0.0060 'International Tables Vol C Tables 4.2.6.8 and 6.1.1.4'
P P 0.1023 0.0942 'International Tables Vol C Tables 4.2.6.8 and 6.1.1.4'
Cl Cl 0.1484 0.1585 'International Tables Vol C Tables 4.2.6.8 and 6.1.1.4'

loop_
_geom_angle_atom_site_label_1
_geom_angle_atom_site_label_2
_geom_angle_atom_site_label_3
_geom_angle
C15 P1 C11 113.18(16)
C15 P1 C1 102.47(14)
C11 P1 C1 111.68(14)
C15 P1 C19 110.95(15)
C11 P1 C19 106.06(14)
C1 P1 C19 112.67(14)
C2 O1 C3 123.3(2)
C9 N1 C6 128.6(2)
C2 C1 P1 116.4(2)
O2 C2 O1 125.5(3)
O2 C2 C1 126.0(3)
O1 C2 C1 108.4(2)
C8 C3 C4 121.2(3)
C8 C3 O1 124.8(3)
C4 C3 O1 113.8(2)
C5 C4 C3 119.4(3)
C4 C5 C6 120.5(3)
C7 C6 C5 118.9(3)
C7 C6 N1 124.2(3)
C5 C6 N1 116.9(2)
C8 C7 C6 120.6(3)
C3 C8 C7 119.4(3)
O3 C9 N1 123.7(3)
O3 C9 C10 121.1(3)
N1 C9 C10 115.2(3)
C12 C11 P1 116.8(2)
C13 C12 C11 111.7(2)
C14 C13 C12 112.9(3)
C16 C15 P1 116.2(2)
C15 C16 C17 111.6(3)
C18 C17 C16 109.5(3)
C20 C19 P1 116.1(2)
C19 C20 C21 111.8(3)
C22 C21 C20 114.7(3)

loop_
_geom_bond_atom_site_label_1
_geom_bond_atom_site_label_2
_geom_bond_distance
P1 C15 1.790(3)
P1 C11 1.794(3)
P1 C1 1.795(3)
P1 C19 1.798(3)
O1 C2 1.344(3)
O1 C3 1.412(3)
O2 C2 1.195(3)
O3 C9 1.222(3)
N1 C9 1.348(4)
N1 C6 1.413(4)
C1 C2 1.497(4)
C3 C8 1.371(4)
C3 C4 1.380(4)
C4 C5 1.378(4)
C5 C6 1.394(4)
C6 C7 1.390(4)
C7 C8 1.383(4)
C9 C10 1.501(4)
C11 C12 1.527(4)
C12 C13 1.519(4)
C13 C14 1.518(5)
C15 C16 1.487(4)
C16 C17 1.532(4)
C17 C18 1.501(5)
C19 C20 1.517(4)
C20 C21 1.522(4)
C21 C22 1.509(5)
